data_4104478
loop_
_publ_author_name
'Shenyong Ren'
'Eri Igarashi'
'Kiyohiko Nakajima'
'Ken-ichiro Kanno'
'Tamotsu Takahashi'

_publ_section_title
;
 Coupling of the R-Cp or Indenyl Ligand with the Diene Moiety of
 Bis(substituted cyclopentadienyl)- or Bis(indenyl)zirconacyclopentadienes
;
_journal_name_full 'Journal of the American Chemical Society'
_journal_page_first 7492
_journal_page_last 7493
_journal_paper_doi 10.1021/ja809401s
_journal_volume 131
_journal_year 2009
_chemical_formula_moiety 'C50 H42 Zr '
_chemical_formula_sum 'C50 H42 Zr'
_chemical_formula_weight 734.10
_space_group_IT_number 14
_symmetry_cell_setting monoclinic
_symmetry_Int_Tables_number 14
_symmetry_space_group_name_Hall '-P 2ybc'
_symmetry_space_group_name_H-M 'P 1 21/c 1'
_cell_angle_alpha 90
_cell_angle_beta 97.89(5)
_cell_angle_gamma 90
_cell_formula_units_Z 4
_cell_length_a 16.843(4)
_cell_length_b 12.551(4)
_cell_length_c 18.114(7)
_cell_measurement_reflns_used 23900
_cell_measurement_temperature 298.2
_cell_measurement_theta_max 27.5
_cell_measurement_theta_min 3.0
_cell_volume 3793(2)
_computing_cell_refinement PROCESS-AUTO
_computing_data_collection PROCESS-AUTO
_computing_data_reduction 'teXsan Ver. 1.10'
_computing_publication_material 'teXsan Ver. 1.10'
_computing_structure_refinement 'teXsan Ver. 1.10'
_computing_structure_solution SIR92
_diffrn_measured_fraction_theta_full 0.9856
_diffrn_measured_fraction_theta_max 0.9856
_diffrn_measurement_device_type 'Rigaku RAXIS-RAPID Imaging Plate'
_diffrn_measurement_method \w
_diffrn_radiation_type 'Mo K\a'
_diffrn_radiation_wavelength 0.7107
_diffrn_reflns_av_R_equivalents 0.034
_diffrn_reflns_limit_h_max 21
_diffrn_reflns_limit_h_min -20
_diffrn_reflns_limit_k_max 16
_diffrn_reflns_limit_k_min -16
_diffrn_reflns_limit_l_max 23
_diffrn_reflns_limit_l_min -23
_diffrn_reflns_number 36011
_diffrn_reflns_theta_full 27.49
_diffrn_reflns_theta_max 27.49
_exptl_absorpt_coefficient_mu 0.324
_exptl_absorpt_correction_T_max 0.976
_exptl_absorpt_correction_T_min 0.913
_exptl_absorpt_correction_type integration
_exptl_absorpt_process_details '(Higashi, 1999)'
_exptl_crystal_colour orange
_exptl_crystal_density_diffrn 1.285
_exptl_crystal_density_method 'not measured'
_exptl_crystal_description prism
_exptl_crystal_size_max 0.300
_exptl_crystal_size_mid 0.300
_exptl_crystal_size_min 0.100
_refine_diff_density_max 0.44
_refine_diff_density_min -0.54
_refine_ls_extinction_method none
_refine_ls_goodness_of_fit_ref 1.033
_refine_ls_hydrogen_treatment noref
_refine_ls_number_parameters 460
_refine_ls_number_reflns 4228
_refine_ls_R_factor_gt 0.0493
_refine_ls_shift/su_max 0.0003
_refine_ls_structure_factor_coef F
_refine_ls_weighting_details 'w = 1/[\s^2^(Fo) + 0.00141|Fo|^2^]'
_refine_ls_weighting_scheme calc
_refine_ls_wR_factor_ref 0.0596
_reflns_number_gt 4228
_reflns_number_total 8573
_reflns_threshold_expression F^2^>2.0\s(F^2^)
_cod_data_source_file ja809401s_si_003.cif
_cod_data_source_block tt30
_cod_original_cell_volume 3792(2)
_cod_original_formula_sum 'C50 H42 Zr '
_cod_database_code 4104478

loop_
_symmetry_equiv_pos_as_xyz
x,y,z
-x,1/2+y,1/2-z
-x,-y,-z
x,1/2-y,1/2+z

loop_
_atom_site_label
_atom_site_type_symbol
_atom_site_fract_x
_atom_site_fract_y
_atom_site_fract_z
_atom_site_U_iso_or_equiv
_atom_site_adp_type
_atom_site_occupancy
_atom_site_calc_flag
Zr(1) Zr 0.64404(3) -0.34909(5) 0.17520(3) 0.0406(1) Uani 1.00 d
C(1) C 0.7223(3) -0.2493(4) 0.1104(2) 0.032(1) Uani 1.00 d
C(2) C 0.7972(3) -0.2935(4) 0.1158(2) 0.032(1) Uani 1.00 d
C(3) C 0.8179(3) -0.3878(4) 0.1648(3) 0.033(1) Uani 1.00 d
C(4) C 0.7644(3) -0.4302(4) 0.2061(3) 0.034(1) Uani 1.00 d
C(5) C 0.7051(3) -0.1410(5) 0.0808(3) 0.033(1) Uani 1.00 d
C(6) C 0.6362(3) -0.1144(5) 0.0322(3) 0.047(2) Uani 1.00 d
C(7) C 0.6162(4) -0.0105(6) 0.0146(3) 0.056(2) Uani 1.00 d
C(8) C 0.6614(4) 0.0741(5) 0.0440(3) 0.051(2) Uani 1.00 d
C(9) C 0.7304(4) 0.0492(5) 0.0915(3) 0.057(2) Uani 1.00 d
C(10) C 0.7521(3) -0.0546(5) 0.1085(3) 0.046(2) Uani 1.00 d
C(11) C 0.6359(5) 0.1881(6) 0.0277(4) 0.083(3) Uani 1.00 d
C(12) C 0.8612(3) -0.2468(5) 0.0760(3) 0.036(1) Uani 1.00 d
C(13) C 0.8462(3) -0.2318(5) -0.0013(3) 0.047(2) Uani 1.00 d
C(14) C 0.9052(4) -0.1910(6) -0.0398(3) 0.060(2) Uani 1.00 d
C(15) C 0.9789(4) -0.1609(6) -0.0040(4) 0.059(2) Uani 1.00 d
C(16) C 0.9921(3) -0.1721(6) 0.0723(4) 0.058(2) Uani 1.00 d
C(17) C 0.9352(3) -0.2141(5) 0.1115(3) 0.046(2) Uani 1.00 d
C(18) C 1.0445(5) -0.1217(8) -0.0455(4) 0.099(3) Uani 1.00 d
C(19) C 0.8995(3) -0.4376(5) 0.1664(3) 0.036(2) Uani 1.00 d
C(20) C 0.9248(3) -0.4845(5) 0.1043(3) 0.047(2) Uani 1.00 d
C(21) C 0.9984(4) -0.5349(6) 0.1085(3) 0.055(2) Uani 1.00 d
C(22) C 1.0500(3) -0.5386(5) 0.1761(3) 0.051(2) Uani 1.00 d
C(23) C 1.0253(3) -0.4907(6) 0.2367(3) 0.052(2) Uani 1.00 d
C(24) C 0.9517(3) -0.4414(5) 0.2335(3) 0.045(2) Uani 1.00 d
C(25) C 1.1300(4) -0.5945(7) 0.1810(4) 0.082(3) Uani 1.00 d
C(26) C 0.7811(3) -0.5266(5) 0.2533(3) 0.038(2) Uani 1.00 d
C(27) C 0.8035(4) -0.6232(5) 0.2260(3) 0.055(2) Uani 1.00 d
C(28) C 0.8152(4) -0.7134(5) 0.2706(4) 0.060(2) Uani 1.00 d
C(29) C 0.8049(4) -0.7111(6) 0.3442(4) 0.063(2) Uani 1.00 d
C(30) C 0.7825(4) -0.6167(6) 0.3728(3) 0.059(2) Uani 1.00 d
C(31) C 0.7706(3) -0.5257(5) 0.3286(3) 0.048(2) Uani 1.00 d
C(32) C 0.8163(5) -0.8098(7) 0.3918(5) 0.097(3) Uani 1.00 d
C(33) C 0.6628(3) -0.1826(5) 0.2500(3) 0.040(2) Uani 1.00 d
C(34) C 0.6854(3) -0.2650(5) 0.2991(3) 0.044(2) Uani 1.00 d
C(35) C 0.6194(3) -0.3276(5) 0.3085(3) 0.042(2) Uani 1.00 d
C(36) C 0.5509(3) -0.2779(5) 0.2672(3) 0.043(2) Uani 1.00 d
C(37) C 0.4663(4) -0.3002(6) 0.2593(4) 0.062(2) Uani 1.00 d
C(38) C 0.4164(4) -0.2370(8) 0.2149(4) 0.073(3) Uani 1.00 d
C(39) C 0.4433(4) -0.1532(8) 0.1765(4) 0.073(3) Uani 1.00 d
C(40) C 0.5220(4) -0.1277(5) 0.1806(3) 0.058(2) Uani 1.00 d
C(41) C 0.5785(3) -0.1898(5) 0.2300(3) 0.042(2) Uani 1.00 d
C(42) C 0.6087(3) -0.5404(5) 0.1424(3) 0.041(2) Uani 1.00 d
C(43) C 0.5390(3) -0.4902(5) 0.1574(3) 0.045(2) Uani 1.00 d
C(44) C 0.5172(3) -0.4125(5) 0.1029(3) 0.043(2) Uani 1.00 d
C(45) C 0.5714(3) -0.4196(4) 0.0487(3) 0.037(2) Uani 1.00 d
C(46) C 0.5740(4) -0.3698(5) -0.0204(3) 0.048(2) Uani 1.00 d
C(47) C 0.6322(5) -0.3942(6) -0.0591(3) 0.059(2) Uani 1.00 d
C(48) C 0.6929(4) -0.4695(6) -0.0328(4) 0.066(2) Uani 1.00 d
C(49) C 0.6920(4) -0.5220(5) 0.0332(3) 0.047(2) Uani 1.00 d
C(50) C 0.6296(3) -0.4994(4) 0.0748(3) 0.035(2) Uani 1.00 d
H(1) H 0.6022 -0.1698 0.0107 0.0569 Uiso 1.00 calc
H(2) H 0.5692 0.0032 -0.0194 0.0673 Uiso 1.00 calc
H(3) H 0.7638 0.1053 0.1129 0.0690 Uiso 1.00 calc
H(4) H 0.8008 -0.0679 0.1402 0.0546 Uiso 1.00 calc
H(5) H 0.6291 0.2231 0.0729 0.0997 Uiso 1.00 calc
H(6) H 0.6759 0.2238 0.0049 0.0997 Uiso 1.00 calc
H(7) H 0.5867 0.1890 -0.0050 0.0997 Uiso 1.00 calc
H(8) H 0.7952 -0.2497 -0.0276 0.0558 Uiso 1.00 calc
H(9) H 0.8942 -0.1837 -0.0924 0.0717 Uiso 1.00 calc
H(10) H 1.0421 -0.1501 0.0987 0.0699 Uiso 1.00 calc
H(11) H 0.9469 -0.2209 0.1641 0.0549 Uiso 1.00 calc
H(12) H 1.0909 -0.1062 -0.0111 0.1188 Uiso 1.00 calc
H(13) H 1.0569 -0.1751 -0.0793 0.1188 Uiso 1.00 calc
H(14) H 1.0272 -0.0590 -0.0724 0.1188 Uiso 1.00 calc
H(15) H 0.8909 -0.4820 0.0579 0.0562 Uiso 1.00 calc
H(16) H 1.0141 -0.5672 0.0653 0.0655 Uiso 1.00 calc
H(17) H 1.0600 -0.4914 0.2827 0.0621 Uiso 1.00 calc
H(18) H 0.9363 -0.4098 0.2770 0.0537 Uiso 1.00 calc
H(19) H 1.1319 -0.6509 0.2162 0.0986 Uiso 1.00 calc
H(20) H 1.1365 -0.6227 0.1336 0.0986 Uiso 1.00 calc
H(21) H 1.1718 -0.5452 0.1963 0.0986 Uiso 1.00 calc
H(22) H 0.8113 -0.6281 0.1752 0.0659 Uiso 1.00 calc
H(23) H 0.8307 -0.7782 0.2496 0.0724 Uiso 1.00 calc
H(24) H 0.7750 -0.6131 0.4237 0.0711 Uiso 1.00 calc
H(25) H 0.7549 -0.4613 0.3501 0.0573 Uiso 1.00 calc
H(26) H 0.7675 -0.8266 0.4100 0.1159 Uiso 1.00 calc
H(27) H 0.8314 -0.8675 0.3628 0.1159 Uiso 1.00 calc
H(28) H 0.8570 -0.7975 0.4326 0.1159 Uiso 1.00 calc
H(29) H 0.6973 -0.1310 0.2329 0.0483 Uiso 1.00 calc
H(30) H 0.7384 -0.2771 0.3230 0.0530 Uiso 1.00 calc
H(31) H 0.6197 -0.3912 0.3370 0.0503 Uiso 1.00 calc
H(32) H 0.4463 -0.3582 0.2849 0.0749 Uiso 1.00 calc
H(33) H 0.3605 -0.2508 0.2098 0.0879 Uiso 1.00 calc
H(34) H 0.4051 -0.1112 0.1457 0.0874 Uiso 1.00 calc
H(35) H 0.5394 -0.0709 0.1520 0.0695 Uiso 1.00 calc
H(36) H 0.6375 -0.5934 0.1725 0.0495 Uiso 1.00 calc
H(37) H 0.5109 -0.5061 0.1980 0.0545 Uiso 1.00 calc
H(38) H 0.4740 -0.3637 0.1021 0.0519 Uiso 1.00 calc
H(39) H 0.5342 -0.3192 -0.0389 0.0578 Uiso 1.00 calc
H(40) H 0.6338 -0.3606 -0.1059 0.0708 Uiso 1.00 calc
H(41) H 0.7348 -0.4835 -0.0617 0.0789 Uiso 1.00 calc
H(42) H 0.7324 -0.5723 0.0504 0.0568 Uiso 1.00 calc

loop_
_atom_site_aniso_label
_atom_site_aniso_U_11
_atom_site_aniso_U_22
_atom_site_aniso_U_33
_atom_site_aniso_U_12
_atom_site_aniso_U_13
_atom_site_aniso_U_23
Zr(1) 0.0370(2) 0.0408(3) 0.0441(2) -0.0005(3) 0.0062(2) -0.0055(3)
C(1) 0.031(3) 0.028(4) 0.035(3) -0.001(2) 0.003(2) -0.004(2)
C(2) 0.032(3) 0.029(3) 0.034(3) -0.003(2) 0.004(2) -0.005(2)
C(3) 0.032(3) 0.033(3) 0.032(3) 0.005(2) 0.002(2) -0.004(2)
C(4) 0.031(3) 0.032(4) 0.038(3) 0.005(2) 0.004(2) 0.001(2)
C(5) 0.031(3) 0.028(3) 0.042(3) 0.002(3) 0.009(2) 0.003(3)
C(6) 0.043(3) 0.038(4) 0.058(3) -0.002(3) -0.006(3) 0.002(3)
C(7) 0.054(4) 0.043(5) 0.067(4) 0.017(3) -0.006(3) 0.012(3)
C(8) 0.068(4) 0.025(4) 0.061(4) 0.009(3) 0.017(3) -0.002(3)
C(9) 0.071(4) 0.034(4) 0.066(4) -0.015(4) 0.005(3) -0.009(3)
C(10) 0.043(3) 0.034(4) 0.056(3) -0.004(3) -0.005(3) -0.003(3)
C(11) 0.106(7) 0.039(5) 0.105(6) 0.020(4) 0.019(5) 0.000(4)
C(12) 0.029(2) 0.034(3) 0.046(3) 0.004(2) 0.010(2) 0.000(2)
C(13) 0.039(3) 0.053(4) 0.048(3) -0.001(3) 0.006(2) 0.001(3)
C(14) 0.065(4) 0.072(6) 0.045(3) -0.005(4) 0.018(3) 0.013(3)
C(15) 0.051(4) 0.061(5) 0.070(4) -0.001(4) 0.024(3) 0.010(4)
C(16) 0.034(3) 0.063(6) 0.077(4) -0.007(3) 0.006(3) 0.010(4)
C(17) 0.039(3) 0.050(4) 0.046(3) -0.001(3) 0.001(2) 0.004(3)
C(18) 0.077(5) 0.134(10) 0.096(6) -0.027(5) 0.047(4) 0.030(5)
C(19) 0.030(3) 0.034(4) 0.047(3) 0.006(3) 0.010(2) 0.004(3)
C(20) 0.046(3) 0.051(5) 0.042(3) 0.014(3) 0.003(2) -0.003(3)
C(21) 0.052(4) 0.058(5) 0.057(4) 0.018(3) 0.017(3) -0.006(3)
C(22) 0.037(3) 0.054(5) 0.063(4) 0.017(3) 0.009(3) 0.003(3)
C(23) 0.040(3) 0.059(5) 0.054(3) 0.016(3) -0.003(3) 0.005(3)
C(24) 0.038(3) 0.056(4) 0.041(3) 0.008(3) 0.007(2) -0.004(3)
C(25) 0.057(5) 0.099(7) 0.090(5) 0.039(4) 0.007(4) -0.006(5)
C(26) 0.025(3) 0.037(4) 0.053(3) 0.001(3) 0.008(2) 0.005(3)
C(27) 0.054(4) 0.051(5) 0.060(4) 0.003(3) 0.007(3) 0.005(3)
C(28) 0.055(4) 0.032(4) 0.093(5) 0.006(3) 0.007(3) 0.009(4)
C(29) 0.042(4) 0.054(5) 0.089(5) -0.003(4) 0.002(3) 0.034(4)
C(30) 0.037(3) 0.074(6) 0.067(4) -0.001(3) 0.007(3) 0.030(4)
C(31) 0.036(3) 0.055(5) 0.054(3) 0.004(3) 0.009(2) 0.014(3)
C(32) 0.085(6) 0.076(7) 0.128(7) -0.002(5) 0.012(5) 0.059(5)
C(33) 0.043(3) 0.040(4) 0.040(3) -0.006(3) 0.012(2) -0.017(2)
C(34) 0.046(3) 0.049(4) 0.037(3) 0.001(3) 0.001(2) -0.021(3)
C(35) 0.048(3) 0.042(4) 0.037(3) 0.001(3) 0.013(2) -0.008(2)
C(36) 0.036(3) 0.047(4) 0.047(3) 0.004(3) 0.012(2) -0.016(3)
C(37) 0.046(4) 0.074(6) 0.073(4) -0.004(4) 0.030(3) -0.022(4)
C(38) 0.032(4) 0.110(8) 0.078(5) 0.016(4) 0.007(3) -0.033(5)
C(39) 0.060(4) 0.086(6) 0.069(4) 0.039(5) -0.003(3) -0.025(5)
C(40) 0.077(5) 0.047(5) 0.051(3) 0.023(4) 0.009(3) -0.009(3)
C(41) 0.046(3) 0.037(4) 0.044(3) 0.007(3) 0.010(2) -0.015(3)
C(42) 0.056(4) 0.025(4) 0.041(3) -0.006(3) -0.001(2) 0.003(2)
C(43) 0.047(3) 0.050(4) 0.040(3) -0.020(3) 0.010(2) -0.008(3)
C(44) 0.033(3) 0.037(4) 0.058(3) -0.003(3) 0.001(2) -0.012(3)
C(45) 0.046(3) 0.026(3) 0.036(3) -0.010(3) 0.000(2) -0.013(2)
C(46) 0.064(4) 0.034(4) 0.044(3) -0.008(3) -0.001(3) 0.000(3)
C(47) 0.094(5) 0.043(4) 0.041(3) -0.026(4) 0.012(3) -0.001(3)
C(48) 0.087(5) 0.054(5) 0.066(4) -0.036(4) 0.045(4) -0.037(4)
C(49) 0.056(4) 0.037(4) 0.052(3) -0.005(3) 0.018(3) -0.014(3)
C(50) 0.042(3) 0.026(3) 0.038(3) -0.010(3) 0.007(2) -0.008(2)

loop_
_atom_type_symbol
_atom_type_description
_atom_type_scat_dispersion_real
_atom_type_scat_dispersion_imag
_atom_type_scat_source
C C 0.003 0.002
;International Tables for Crystallography
(1992, Vol. C, Tables 4.2.6.8 and 6.1.1.1)
;
H H 0.000 0.000
;International Tables for Crystallography
(1992, Vol. C, Table 6.1.1.2)
;
Zr Zr -2.967 0.560
;International Tables for Crystallography
(1992, Vol. C, Tables 4.2.6.8 and 6.1.1.1)
;

loop_
_geom_angle_atom_site_label_1
_geom_angle_atom_site_label_2
_geom_angle_atom_site_label_3
_geom_angle
_geom_angle_site_symmetry_2
_geom_angle_site_symmetry_3
_geom_angle_publ_flag
C(1) Zr(1) C(4) 79.1(2) 1_555 1_555 yes
C(1) Zr(1) C(33) 77.2(2) 1_555 1_555 yes
C(1) Zr(1) C(34) 97.0(2) 1_555 1_555 yes
C(1) Zr(1) C(35) 128.5(2) 1_555 1_555 yes
C(1) Zr(1) C(36) 126.1(2) 1_555 1_555 yes
C(1) Zr(1) C(41) 94.7(2) 1_555 1_555 yes
C(1) Zr(1) C(42) 122.7(2) 1_555 1_555 yes
C(1) Zr(1) C(43) 141.3(2) 1_555 1_555 yes
C(1) Zr(1) C(44) 115.2(2) 1_555 1_555 yes
C(1) Zr(1) C(45) 88.2(2) 1_555 1_555 yes
C(1) Zr(1) C(50) 92.5(2) 1_555 1_555 yes
C(4) Zr(1) C(33) 101.5(2) 1_555 1_555 yes
C(4) Zr(1) C(34) 80.7(2) 1_555 1_555 yes
C(4) Zr(1) C(35) 94.1(2) 1_555 1_555 yes
C(4) Zr(1) C(36) 126.4(2) 1_555 1_555 yes
C(4) Zr(1) C(41) 132.5(2) 1_555 1_555 yes
C(4) Zr(1) C(42) 78.8(2) 1_555 1_555 yes
C(4) Zr(1) C(43) 107.9(2) 1_555 1_555 yes
C(4) Zr(1) C(44) 131.5(2) 1_555 1_555 yes
C(4) Zr(1) C(45) 111.2(2) 1_555 1_555 yes
C(4) Zr(1) C(50) 80.9(2) 1_555 1_555 yes
C(33) Zr(1) C(34) 32.2(2) 1_555 1_555 yes
C(33) Zr(1) C(35) 54.1(2) 1_555 1_555 yes
C(33) Zr(1) C(36) 53.5(2) 1_555 1_555 yes
C(33) Zr(1) C(41) 32.7(2) 1_555 1_555 yes
C(33) Zr(1) C(42) 159.3(2) 1_555 1_555 yes
C(33) Zr(1) C(43) 134.6(2) 1_555 1_555 yes
C(33) Zr(1) C(44) 126.4(2) 1_555 1_555 yes
C(33) Zr(1) C(45) 140.8(2) 1_555 1_555 yes
C(33) Zr(1) C(50) 168.6(2) 1_555 1_555 yes
C(34) Zr(1) C(35) 32.2(2) 1_555 1_555 yes
C(34) Zr(1) C(36) 52.8(2) 1_555 1_555 yes
C(34) Zr(1) C(41) 53.1(2) 1_555 1_555 yes
C(34) Zr(1) C(42) 130.0(2) 1_555 1_555 yes
C(34) Zr(1) C(43) 121.5(2) 1_555 1_555 yes
C(34) Zr(1) C(44) 136.5(2) 1_555 1_555 yes
C(34) Zr(1) C(45) 167.8(2) 1_555 1_555 yes
C(34) Zr(1) C(50) 157.3(2) 1_555 1_555 yes
C(35) Zr(1) C(36) 32.4(2) 1_555 1_555 yes
C(35) Zr(1) C(41) 53.5(2) 1_555 1_555 yes
C(35) Zr(1) C(42) 105.2(2) 1_555 1_555 yes
C(35) Zr(1) C(43) 89.6(2) 1_555 1_555 yes
C(35) Zr(1) C(44) 107.3(2) 1_555 1_555 yes
C(35) Zr(1) C(45) 139.6(2) 1_555 1_555 yes
C(35) Zr(1) C(50) 137.2(2) 1_555 1_555 yes
C(36) Zr(1) C(41) 31.7(2) 1_555 1_555 yes
C(36) Zr(1) C(42) 109.5(2) 1_555 1_555 yes
C(36) Zr(1) C(43) 81.2(2) 1_555 1_555 yes
C(36) Zr(1) C(44) 84.0(2) 1_555 1_555 yes
C(36) Zr(1) C(45) 115.4(2) 1_555 1_555 yes
C(36) Zr(1) C(50) 133.5(2) 1_555 1_555 yes
C(41) Zr(1) C(42) 137.4(2) 1_555 1_555 yes
C(41) Zr(1) C(43) 105.7(2) 1_555 1_555 yes
C(41) Zr(1) C(44) 94.0(2) 1_555 1_555 yes
C(41) Zr(1) C(45) 115.7(2) 1_555 1_555 yes
C(41) Zr(1) C(50) 146.6(2) 1_555 1_555 yes
C(42) Zr(1) C(43) 32.2(2) 1_555 1_555 yes
C(42) Zr(1) C(44) 54.0(2) 1_555 1_555 yes
C(42) Zr(1) C(45) 53.3(2) 1_555 1_555 yes
C(42) Zr(1) C(50) 32.0(2) 1_555 1_555 yes
C(43) Zr(1) C(44) 32.7(2) 1_555 1_555 yes
C(43) Zr(1) C(45) 53.4(2) 1_555 1_555 yes
C(43) Zr(1) C(50) 53.1(2) 1_555 1_555 yes
C(44) Zr(1) C(45) 32.6(2) 1_555 1_555 yes
C(44) Zr(1) C(50) 53.7(2) 1_555 1_555 yes
C(45) Zr(1) C(50) 32.0(2) 1_555 1_555 yes
Zr(1) C(1) C(2) 109.6(4) 1_555 1_555 yes
Zr(1) C(1) C(5) 126.8(3) 1_555 1_555 yes
C(2) C(1) C(5) 122.2(5) 1_555 1_555 yes
C(1) C(2) C(3) 120.1(5) 1_555 1_555 yes
C(1) C(2) C(12) 121.6(5) 1_555 1_555 yes
C(3) C(2) C(12) 118.2(4) 1_555 1_555 yes
C(2) C(3) C(4) 121.3(5) 1_555 1_555 yes
C(2) C(3) C(19) 118.7(4) 1_555 1_555 yes
C(4) C(3) C(19) 120.0(5) 1_555 1_555 yes
Zr(1) C(4) C(3) 109.1(4) 1_555 1_555 yes
Zr(1) C(4) C(26) 126.9(3) 1_555 1_555 yes
C(3) C(4) C(26) 123.3(5) 1_555 1_555 yes
C(1) C(5) C(6) 123.6(5) 1_555 1_555 yes
C(1) C(5) C(10) 120.9(4) 1_555 1_555 yes
C(6) C(5) C(10) 115.0(5) 1_555 1_555 yes
C(5) C(6) C(7) 121.9(6) 1_555 1_555 yes
C(6) C(7) C(8) 122.7(5) 1_555 1_555 yes
C(7) C(8) C(9) 116.1(6) 1_555 1_555 yes
C(7) C(8) C(11) 122.0(6) 1_555 1_555 yes
C(9) C(8) C(11) 121.8(6) 1_555 1_555 yes
C(8) C(9) C(10) 121.8(6) 1_555 1_555 yes
C(5) C(10) C(9) 122.4(5) 1_555 1_555 yes
C(2) C(12) C(13) 119.4(5) 1_555 1_555 yes
C(2) C(12) C(17) 123.7(5) 1_555 1_555 yes
C(13) C(12) C(17) 116.9(5) 1_555 1_555 yes
C(12) C(13) C(14) 120.5(5) 1_555 1_555 yes
C(13) C(14) C(15) 121.8(5) 1_555 1_555 yes
C(14) C(15) C(16) 117.2(5) 1_555 1_555 yes
C(14) C(15) C(18) 122.2(6) 1_555 1_555 yes
C(16) C(15) C(18) 120.5(6) 1_555 1_555 yes
C(15) C(16) C(17) 122.0(6) 1_555 1_555 yes
C(12) C(17) C(16) 121.4(5) 1_555 1_555 yes
C(3) C(19) C(20) 122.8(4) 1_555 1_555 yes
C(3) C(19) C(24) 119.6(5) 1_555 1_555 yes
C(20) C(19) C(24) 117.6(5) 1_555 1_555 yes
C(19) C(20) C(21) 121.5(5) 1_555 1_555 yes
C(20) C(21) C(22) 120.4(5) 1_555 1_555 yes
C(21) C(22) C(23) 117.9(5) 1_555 1_555 yes
C(21) C(22) C(25) 120.4(6) 1_555 1_555 yes
C(23) C(22) C(25) 121.7(5) 1_555 1_555 yes
C(22) C(23) C(24) 122.3(5) 1_555 1_555 yes
C(19) C(24) C(23) 120.4(5) 1_555 1_555 yes
C(4) C(26) C(27) 123.2(5) 1_555 1_555 yes
C(4) C(26) C(31) 121.0(5) 1_555 1_555 yes
C(27) C(26) C(31) 115.7(5) 1_555 1_555 yes
C(26) C(27) C(28) 122.1(6) 1_555 1_555 yes
C(27) C(28) C(29) 121.5(7) 1_555 1_555 yes
C(28) C(29) C(30) 117.8(6) 1_555 1_555 yes
C(28) C(29) C(32) 121.1(8) 1_555 1_555 yes
C(30) C(29) C(32) 121.1(7) 1_555 1_555 yes
C(29) C(30) C(31) 121.2(6) 1_555 1_555 yes
C(26) C(31) C(30) 121.7(6) 1_555 1_555 yes
Zr(1) C(33) C(34) 74.1(3) 1_555 1_555 yes
Zr(1) C(33) C(41) 76.1(3) 1_555 1_555 yes
C(34) C(33) C(41) 107.0(5) 1_555 1_555 yes
Zr(1) C(34) C(33) 73.7(3) 1_555 1_555 yes
Zr(1) C(34) C(35) 75.0(3) 1_555 1_555 yes
C(33) C(34) C(35) 110.3(5) 1_555 1_555 yes
Zr(1) C(35) C(34) 72.8(3) 1_555 1_555 yes
Zr(1) C(35) C(36) 76.8(3) 1_555 1_555 yes
C(34) C(35) C(36) 106.9(5) 1_555 1_555 yes
Zr(1) C(36) C(35) 70.8(3) 1_555 1_555 yes
Zr(1) C(36) C(37) 123.1(4) 1_555 1_555 yes
Zr(1) C(36) C(41) 72.2(3) 1_555 1_555 yes
C(35) C(36) C(37) 133.2(6) 1_555 1_555 yes
C(35) C(36) C(41) 107.3(5) 1_555 1_555 yes
C(37) C(36) C(41) 119.6(6) 1_555 1_555 yes
C(36) C(37) C(38) 118.3(7) 1_555 1_555 yes
C(37) C(38) C(39) 122.4(6) 1_555 1_555 yes
C(38) C(39) C(40) 122.7(7) 1_555 1_555 yes
C(39) C(40) C(41) 117.6(7) 1_555 1_555 yes
Zr(1) C(41) C(33) 71.2(3) 1_555 1_555 yes
Zr(1) C(41) C(36) 76.1(3) 1_555 1_555 yes
Zr(1) C(41) C(40) 117.8(3) 1_555 1_555 yes
C(33) C(41) C(36) 108.3(5) 1_555 1_555 yes
C(33) C(41) C(40) 132.5(6) 1_555 1_555 yes
C(36) C(41) C(40) 119.2(5) 1_555 1_555 yes
Zr(1) C(42) C(43) 72.6(3) 1_555 1_555 yes
Zr(1) C(42) C(50) 77.3(3) 1_555 1_555 yes
C(43) C(42) C(50) 108.7(5) 1_555 1_555 yes
Zr(1) C(43) C(42) 75.2(3) 1_555 1_555 yes
Zr(1) C(43) C(44) 73.1(3) 1_555 1_555 yes
C(42) C(43) C(44) 109.0(5) 1_555 1_555 yes
Zr(1) C(44) C(43) 74.2(3) 1_555 1_555 yes
Zr(1) C(44) C(45) 78.3(3) 1_555 1_555 yes
C(43) C(44) C(45) 108.0(5) 1_555 1_555 yes
Zr(1) C(45) C(44) 69.0(3) 1_555 1_555 yes
Zr(1) C(45) C(46) 124.4(4) 1_555 1_555 yes
Zr(1) C(45) C(50) 74.3(3) 1_555 1_555 yes
C(44) C(45) C(46) 133.1(6) 1_555 1_555 yes
C(44) C(45) C(50) 106.8(5) 1_555 1_555 yes
C(46) C(45) C(50) 120.0(5) 1_555 1_555 yes
C(45) C(46) C(47) 119.2(6) 1_555 1_555 yes
C(46) C(47) C(48) 121.8(6) 1_555 1_555 yes
C(47) C(48) C(49) 121.2(6) 1_555 1_555 yes
C(48) C(49) C(50) 118.1(6) 1_555 1_555 yes
Zr(1) C(50) C(42) 70.7(3) 1_555 1_555 yes
Zr(1) C(50) C(45) 73.7(3) 1_555 1_555 yes
Zr(1) C(50) C(49) 121.0(4) 1_555 1_555 yes
C(42) C(50) C(45) 107.3(5) 1_555 1_555 yes
C(42) C(50) C(49) 133.1(6) 1_555 1_555 yes
C(45) C(50) C(49) 119.6(5) 1_555 1_555 yes

loop_
_geom_bond_atom_site_label_1
_geom_bond_atom_site_label_2
_geom_bond_distance
_geom_bond_publ_flag
Zr(1) C(1) 2.260(5) yes
Zr(1) C(4) 2.268(5) yes
Zr(1) C(33) 2.487(5) yes
Zr(1) C(34) 2.491(5) yes
Zr(1) C(35) 2.520(5) yes
Zr(1) C(36) 2.599(5) yes
Zr(1) C(41) 2.550(5) yes
Zr(1) C(42) 2.525(6) yes
Zr(1) C(43) 2.492(6) yes
Zr(1) C(44) 2.479(5) yes
Zr(1) C(45) 2.600(4) yes
Zr(1) C(50) 2.609(5) yes
C(1) C(2) 1.369(7) yes
C(1) C(5) 1.476(7) yes
C(2) C(3) 1.491(7) yes
C(2) C(12) 1.497(7) yes
C(3) C(4) 1.357(7) yes
C(3) C(19) 1.506(7) yes
C(4) C(26) 1.486(7) yes
C(5) C(6) 1.398(7) yes
C(5) C(10) 1.394(8) yes
C(6) C(7) 1.372(8) yes
C(7) C(8) 1.371(9) yes
C(8) C(9) 1.384(8) yes
C(8) C(11) 1.511(10) yes
C(9) C(10) 1.377(9) yes
C(12) C(13) 1.400(7) yes
C(12) C(17) 1.385(7) yes
C(13) C(14) 1.389(8) yes
C(14) C(15) 1.373(9) yes
C(15) C(16) 1.377(8) yes
C(15) C(18) 1.502(8) yes
C(16) C(17) 1.373(8) yes
C(19) C(20) 1.387(7) yes
C(19) C(24) 1.399(7) yes
C(20) C(21) 1.384(8) yes
C(21) C(22) 1.402(8) yes
C(22) C(23) 1.365(8) yes
C(22) C(25) 1.511(8) yes
C(23) C(24) 1.380(7) yes
C(26) C(27) 1.381(8) yes
C(26) C(31) 1.399(7) yes
C(27) C(28) 1.389(9) yes
C(28) C(29) 1.367(9) yes
C(29) C(30) 1.366(10) yes
C(29) C(32) 1.507(10) yes
C(30) C(31) 1.394(9) yes
C(33) C(34) 1.382(8) yes
C(33) C(41) 1.419(7) yes
C(34) C(35) 1.391(8) yes
C(35) C(36) 1.430(8) yes
C(36) C(37) 1.440(8) yes
C(36) C(41) 1.406(8) yes
C(37) C(38) 1.339(10) yes
C(38) C(39) 1.37(1) yes
C(39) C(40) 1.356(10) yes
C(40) C(41) 1.443(8) yes
C(42) C(43) 1.391(8) yes
C(42) C(50) 1.418(7) yes
C(43) C(44) 1.400(8) yes
C(44) C(45) 1.432(8) yes
C(45) C(46) 1.405(7) yes
C(45) C(50) 1.435(7) yes
C(46) C(47) 1.318(9) yes
C(47) C(48) 1.43(1) yes
C(48) C(49) 1.367(9) yes
C(49) C(50) 1.403(7) yes

loop_
_geom_contact_atom_site_label_1
_geom_contact_atom_site_label_2
_geom_contact_distance
_geom_contact_site_symmetry_2
Zr(1) C(35) 2.520(5) .
Zr(1) C(36) 2.599(5) .
Zr(1) C(41) 2.550(5) .
Zr(1) C(42) 2.525(6) .
Zr(1) C(45) 2.600(4) .
Zr(1) C(50) 2.609(5) .
C(16) C(29) 3.578(8) 2_755
C(34) C(47) 3.467(8) 4_545
C(43) C(46) 3.402(7) 3_645
C(43) C(47) 3.491(9) 3_645
C(44) C(46) 3.380(8) 3_645
C(44) C(47) 3.507(9) 3_645
C(45) C(45) 3.437(10) 3_645
C(45) C(46) 3.591(8) 3_645

loop_
_geom_torsion_atom_site_label_1
_geom_torsion_atom_site_label_2
_geom_torsion_atom_site_label_3
_geom_torsion_atom_site_label_4
_geom_torsion
_geom_torsion_site_symmetry_1
_geom_torsion_site_symmetry_2
_geom_torsion_site_symmetry_3
_geom_torsion_site_symmetry_4
_geom_torsion_publ_flag
Zr(1) C(1) C(2) C(3) -5.0(5) 1_555 1_555 1_555 1_555 yes
Zr(1) C(1) C(2) C(12) 177.6(4) 1_555 1_555 1_555 1_555 yes
Zr(1) C(1) C(5) C(6) -56.8(7) 1_555 1_555 1_555 1_555 yes
Zr(1) C(1) C(5) C(10) 114.0(5) 1_555 1_555 1_555 1_555 yes
Zr(1) C(4) C(3) C(2) 7.0(6) 1_555 1_555 1_555 1_555 yes
Zr(1) C(4) C(3) C(19) -171.5(4) 1_555 1_555 1_555 1_555 yes
Zr(1) C(4) C(26) C(27) 112.5(5) 1_555 1_555 1_555 1_555 yes
Zr(1) C(4) C(26) C(31) -64.0(6) 1_555 1_555 1_555 1_555 yes
Zr(1) C(33) C(34) C(35) -66.7(4) 1_555 1_555 1_555 1_555 yes
Zr(1) C(33) C(41) C(36) 67.7(4) 1_555 1_555 1_555 1_555 yes
Zr(1) C(33) C(41) C(40) -110.8(6) 1_555 1_555 1_555 1_555 yes
Zr(1) C(34) C(33) C(41) 69.6(4) 1_555 1_555 1_555 1_555 yes
Zr(1) C(34) C(35) C(36) -69.9(3) 1_555 1_555 1_555 1_555 yes
Zr(1) C(35) C(34) C(33) 65.9(4) 1_555 1_555 1_555 1_555 yes
Zr(1) C(35) C(36) C(37) 117.8(6) 1_555 1_555 1_555 1_555 yes
Zr(1) C(35) C(36) C(41) -63.5(4) 1_555 1_555 1_555 1_555 yes
Zr(1) C(36) C(35) C(34) 67.1(3) 1_555 1_555 1_555 1_555 yes
Zr(1) C(36) C(37) C(38) -85.6(7) 1_555 1_555 1_555 1_555 yes
Zr(1) C(36) C(41) C(33) -64.4(4) 1_555 1_555 1_555 1_555 yes
Zr(1) C(36) C(41) C(40) 114.3(5) 1_555 1_555 1_555 1_555 yes
Zr(1) C(41) C(33) C(34) -68.2(4) 1_555 1_555 1_555 1_555 yes
Zr(1) C(41) C(36) C(35) 62.5(4) 1_555 1_555 1_555 1_555 yes
Zr(1) C(41) C(36) C(37) -118.5(5) 1_555 1_555 1_555 1_555 yes
Zr(1) C(41) C(40) C(39) 93.6(6) 1_555 1_555 1_555 1_555 yes
Zr(1) C(42) C(43) C(44) 65.9(4) 1_555 1_555 1_555 1_555 yes
Zr(1) C(42) C(50) C(45) -65.1(3) 1_555 1_555 1_555 1_555 yes
Zr(1) C(42) C(50) C(49) 114.9(6) 1_555 1_555 1_555 1_555 yes
Zr(1) C(43) C(42) C(50) -69.5(4) 1_555 1_555 1_555 1_555 yes
Zr(1) C(43) C(44) C(45) 71.7(4) 1_555 1_555 1_555 1_555 yes
Zr(1) C(44) C(43) C(42) -67.2(4) 1_555 1_555 1_555 1_555 yes
Zr(1) C(44) C(45) C(46) -118.1(6) 1_555 1_555 1_555 1_555 yes
Zr(1) C(44) C(45) C(50) 65.3(3) 1_555 1_555 1_555 1_555 yes
Zr(1) C(45) C(44) C(43) -68.9(4) 1_555 1_555 1_555 1_555 yes
Zr(1) C(45) C(46) C(47) 88.2(7) 1_555 1_555 1_555 1_555 yes
Zr(1) C(45) C(50) C(42) 63.2(3) 1_555 1_555 1_555 1_555 yes
Zr(1) C(45) C(50) C(49) -116.8(5) 1_555 1_555 1_555 1_555 yes
Zr(1) C(50) C(42) C(43) 66.4(4) 1_555 1_555 1_555 1_555 yes
Zr(1) C(50) C(45) C(44) -61.8(3) 1_555 1_555 1_555 1_555 yes
Zr(1) C(50) C(45) C(46) 121.1(5) 1_555 1_555 1_555 1_555 yes
Zr(1) C(50) C(49) C(48) -90.6(6) 1_555 1_555 1_555 1_555 yes
C(1) Zr(1) C(4) C(3) -7.0(4) 1_555 1_555 1_555 1_555 yes
C(1) Zr(1) C(4) C(26) -177.1(5) 1_555 1_555 1_555 1_555 yes
C(1) Zr(1) C(33) C(34) -126.6(4) 1_555 1_555 1_555 1_555 yes
C(1) Zr(1) C(33) C(41) 120.8(4) 1_555 1_555 1_555 1_555 yes
C(1) Zr(1) C(34) C(33) 52.0(4) 1_555 1_555 1_555 1_555 yes
C(1) Zr(1) C(34) C(35) 169.0(3) 1_555 1_555 1_555 1_555 yes
C(1) Zr(1) C(35) C(34) -14.0(4) 1_555 1_555 1_555 1_555 yes
C(1) Zr(1) C(35) C(36) 98.6(4) 1_555 1_555 1_555 1_555 yes
C(1) Zr(1) C(36) C(35) -106.9(4) 1_555 1_555 1_555 1_555 yes
C(1) Zr(1) C(36) C(37) 123.5(6) 1_555 1_555 1_555 1_555 yes
C(1) Zr(1) C(36) C(41) 9.3(4) 1_555 1_555 1_555 1_555 yes
C(1) Zr(1) C(41) C(33) -57.2(3) 1_555 1_555 1_555 1_555 yes
C(1) Zr(1) C(41) C(36) -172.4(3) 1_555 1_555 1_555 1_555 yes
C(1) Zr(1) C(41) C(40) 71.6(5) 1_555 1_555 1_555 1_555 yes
C(1) Zr(1) C(42) C(43) -136.2(3) 1_555 1_555 1_555 1_555 yes
C(1) Zr(1) C(42) C(50) -21.6(4) 1_555 1_555 1_555 1_555 yes
C(1) Zr(1) C(43) C(42) 68.8(4) 1_555 1_555 1_555 1_555 yes
C(1) Zr(1) C(43) C(44) -46.8(5) 1_555 1_555 1_555 1_555 yes
C(1) Zr(1) C(44) C(43) 149.8(3) 1_555 1_555 1_555 1_555 yes
C(1) Zr(1) C(44) C(45) 37.0(4) 1_555 1_555 1_555 1_555 yes
C(1) Zr(1) C(45) C(44) -147.0(4) 1_555 1_555 1_555 1_555 yes
C(1) Zr(1) C(45) C(46) -18.3(5) 1_555 1_555 1_555 1_555 yes
C(1) Zr(1) C(45) C(50) 97.6(3) 1_555 1_555 1_555 1_555 yes
C(1) Zr(1) C(50) C(42) 161.9(3) 1_555 1_555 1_555 1_555 yes
C(1) Zr(1) C(50) C(45) -82.6(3) 1_555 1_555 1_555 1_555 yes
C(1) Zr(1) C(50) C(49) 32.5(5) 1_555 1_555 1_555 1_555 yes
C(1) C(2) C(3) C(4) -1.5(7) 1_555 1_555 1_555 1_555 yes
C(1) C(2) C(3) C(19) 177.0(4) 1_555 1_555 1_555 1_555 yes
C(1) C(2) C(12) C(13) -55.3(8) 1_555 1_555 1_555 1_555 yes
C(1) C(2) C(12) C(17) 122.9(6) 1_555 1_555 1_555 1_555 yes
C(1) C(5) C(6) C(7) 170.1(6) 1_555 1_555 1_555 1_555 yes
C(1) C(5) C(10) C(9) -169.0(6) 1_555 1_555 1_555 1_555 yes
C(2) C(1) Zr(1) C(4) 6.3(3) 1_555 1_555 1_555 1_555 yes
C(2) C(1) Zr(1) C(33) 111.0(4) 1_555 1_555 1_555 1_555 yes
C(2) C(1) Zr(1) C(34) 85.4(4) 1_555 1_555 1_555 1_555 yes
C(2) C(1) Zr(1) C(35) 92.9(4) 1_555 1_555 1_555 1_555 yes
C(2) C(1) Zr(1) C(36) 133.8(3) 1_555 1_555 1_555 1_555 yes
C(2) C(1) Zr(1) C(41) 138.7(3) 1_555 1_555 1_555 1_555 yes
C(2) C(1) Zr(1) C(42) -62.6(4) 1_555 1_555 1_555 1_555 yes
C(2) C(1) Zr(1) C(43) -98.8(4) 1_555 1_555 1_555 1_555 yes
C(2) C(1) Zr(1) C(44) -124.6(3) 1_555 1_555 1_555 1_555 yes
C(2) C(1) Zr(1) C(45) -105.6(4) 1_555 1_555 1_555 1_555 yes
C(2) C(1) Zr(1) C(50) -73.9(3) 1_555 1_555 1_555 1_555 yes
C(2) C(1) C(5) C(6) 138.1(5) 1_555 1_555 1_555 1_555 yes
C(2) C(1) C(5) C(10) -51.1(7) 1_555 1_555 1_555 1_555 yes
C(2) C(3) C(4) C(26) 177.5(5) 1_555 1_555 1_555 1_555 yes
C(2) C(3) C(19) C(20) -63.2(7) 1_555 1_555 1_555 1_555 yes
C(2) C(3) C(19) C(24) 119.4(6) 1_555 1_555 1_555 1_555 yes
C(2) C(12) C(13) C(14) -178.5(6) 1_555 1_555 1_555 1_555 yes
C(2) C(12) C(17) C(16) 179.7(6) 1_555 1_555 1_555 1_555 yes
C(3) C(2) C(1) C(5) 162.5(4) 1_555 1_555 1_555 1_555 yes
C(3) C(2) C(12) C(13) 127.2(6) 1_555 1_555 1_555 1_555 yes
C(3) C(2) C(12) C(17) -54.6(8) 1_555 1_555 1_555 1_555 yes
C(3) C(4) Zr(1) C(33) -81.3(4) 1_555 1_555 1_555 1_555 yes
C(3) C(4) Zr(1) C(34) -106.1(4) 1_555 1_555 1_555 1_555 yes
C(3) C(4) Zr(1) C(35) -135.5(4) 1_555 1_555 1_555 1_555 yes
C(3) C(4) Zr(1) C(36) -134.2(4) 1_555 1_555 1_555 1_555 yes
C(3) C(4) Zr(1) C(41) -93.5(4) 1_555 1_555 1_555 1_555 yes
C(3) C(4) Zr(1) C(42) 119.8(4) 1_555 1_555 1_555 1_555 yes
C(3) C(4) Zr(1) C(43) 133.6(4) 1_555 1_555 1_555 1_555 yes
C(3) C(4) Zr(1) C(44) 107.1(4) 1_555 1_555 1_555 1_555 yes
C(3) C(4) Zr(1) C(45) 76.8(4) 1_555 1_555 1_555 1_555 yes
C(3) C(4) Zr(1) C(50) 87.3(4) 1_555 1_555 1_555 1_555 yes
C(3) C(4) C(26) C(27) -56.2(8) 1_555 1_555 1_555 1_555 yes
C(3) C(4) C(26) C(31) 127.3(6) 1_555 1_555 1_555 1_555 yes
C(3) C(19) C(20) C(21) -176.4(6) 1_555 1_555 1_555 1_555 yes
C(3) C(19) C(24) C(23) 177.2(6) 1_555 1_555 1_555 1_555 yes
C(4) Zr(1) C(1) C(5) -160.4(4) 1_555 1_555 1_555 1_555 yes
C(4) Zr(1) C(33) C(34) -50.7(4) 1_555 1_555 1_555 1_555 yes
C(4) Zr(1) C(33) C(41) -163.4(3) 1_555 1_555 1_555 1_555 yes
C(4) Zr(1) C(34) C(33) 129.8(4) 1_555 1_555 1_555 1_555 yes
C(4) Zr(1) C(34) C(35) -113.3(4) 1_555 1_555 1_555 1_555 yes
C(4) Zr(1) C(35) C(34) 65.3(4) 1_555 1_555 1_555 1_555 yes
C(4) Zr(1) C(35) C(36) 178.0(4) 1_555 1_555 1_555 1_555 yes
C(4) Zr(1) C(36) C(35) -2.5(4) 1_555 1_555 1_555 1_555 yes
C(4) Zr(1) C(36) C(37) -132.1(5) 1_555 1_555 1_555 1_555 yes
C(4) Zr(1) C(36) C(41) 113.7(3) 1_555 1_555 1_555 1_555 yes
C(4) Zr(1) C(41) C(33) 22.4(5) 1_555 1_555 1_555 1_555 yes
C(4) Zr(1) C(41) C(36) -92.8(4) 1_555 1_555 1_555 1_555 yes
C(4) Zr(1) C(41) C(40) 151.2(4) 1_555 1_555 1_555 1_555 yes
C(4) Zr(1) C(42) C(43) 154.6(3) 1_555 1_555 1_555 1_555 yes
C(4) Zr(1) C(42) C(50) -90.8(3) 1_555 1_555 1_555 1_555 yes
C(4) Zr(1) C(43) C(42) -26.2(3) 1_555 1_555 1_555 1_555 yes
C(4) Zr(1) C(43) C(44) -141.7(3) 1_555 1_555 1_555 1_555 yes
C(4) Zr(1) C(44) C(43) 51.9(4) 1_555 1_555 1_555 1_555 yes
C(4) Zr(1) C(44) C(45) -60.9(4) 1_555 1_555 1_555 1_555 yes
C(4) Zr(1) C(45) C(44) 135.4(3) 1_555 1_555 1_555 1_555 yes
C(4) Zr(1) C(45) C(46) -95.9(5) 1_555 1_555 1_555 1_555 yes
C(4) Zr(1) C(45) C(50) 20.0(3) 1_555 1_555 1_555 1_555 yes
C(4) Zr(1) C(50) C(42) 83.3(3) 1_555 1_555 1_555 1_555 yes
C(4) Zr(1) C(50) C(45) -161.2(3) 1_555 1_555 1_555 1_555 yes
C(4) Zr(1) C(50) C(49) -46.1(5) 1_555 1_555 1_555 1_555 yes
C(4) C(3) C(2) C(12) 176.0(5) 1_555 1_555 1_555 1_555 yes
C(4) C(3) C(19) C(20) 115.3(6) 1_555 1_555 1_555 1_555 yes
C(4) C(3) C(19) C(24) -62.1(7) 1_555 1_555 1_555 1_555 yes
C(4) C(26) C(27) C(28) -176.9(6) 1_555 1_555 1_555 1_555 yes
C(4) C(26) C(31) C(30) 177.0(5) 1_555 1_555 1_555 1_555 yes
C(5) C(1) Zr(1) C(33) -55.7(4) 1_555 1_555 1_555 1_555 yes
C(5) C(1) Zr(1) C(34) -81.3(4) 1_555 1_555 1_555 1_555 yes
C(5) C(1) Zr(1) C(35) -73.8(4) 1_555 1_555 1_555 1_555 yes
C(5) C(1) Zr(1) C(36) -32.9(5) 1_555 1_555 1_555 1_555 yes
C(5) C(1) Zr(1) C(41) -27.9(4) 1_555 1_555 1_555 1_555 yes
C(5) C(1) Zr(1) C(42) 130.7(4) 1_555 1_555 1_555 1_555 yes
C(5) C(1) Zr(1) C(43) 94.5(5) 1_555 1_555 1_555 1_555 yes
C(5) C(1) Zr(1) C(44) 68.7(4) 1_555 1_555 1_555 1_555 yes
C(5) C(1) Zr(1) C(45) 87.7(4) 1_555 1_555 1_555 1_555 yes
C(5) C(1) Zr(1) C(50) 119.4(4) 1_555 1_555 1_555 1_555 yes
C(5) C(1) C(2) C(12) -14.9(7) 1_555 1_555 1_555 1_555 yes
C(5) C(6) C(7) C(8) -1(1) 1_555 1_555 1_555 1_555 yes
C(5) C(10) C(9) C(8) -1(1) 1_555 1_555 1_555 1_555 yes
C(6) C(5) C(10) C(9) 2.5(9) 1_555 1_555 1_555 1_555 yes
C(6) C(7) C(8) C(9) 1(1) 1_555 1_555 1_555 1_555 yes
C(6) C(7) C(8) C(11) -176.2(7) 1_555 1_555 1_555 1_555 yes
C(7) C(6) C(5) C(10) -1.2(9) 1_555 1_555 1_555 1_555 yes
C(7) C(8) C(9) C(10) -0.5(10) 1_555 1_555 1_555 1_555 yes
C(10) C(9) C(8) C(11) 177.6(7) 1_555 1_555 1_555 1_555 yes
C(12) C(2) C(3) C(19) -5.5(7) 1_555 1_555 1_555 1_555 yes
C(12) C(13) C(14) C(15) -2(1) 1_555 1_555 1_555 1_555 yes
C(12) C(17) C(16) C(15) 0(1) 1_555 1_555 1_555 1_555 yes
C(13) C(12) C(17) C(16) -2.0(9) 1_555 1_555 1_555 1_555 yes
C(13) C(14) C(15) C(16) 0(1) 1_555 1_555 1_555 1_555 yes
C(13) C(14) C(15) C(18) 176.9(8) 1_555 1_555 1_555 1_555 yes
C(14) C(13) C(12) C(17) 3.2(9) 1_555 1_555 1_555 1_555 yes
C(14) C(15) C(16) C(17) 1(1) 1_555 1_555 1_555 1_555 yes
C(17) C(16) C(15) C(18) -175.8(7) 1_555 1_555 1_555 1_555 yes
C(19) C(3) C(4) C(26) -1.0(8) 1_555 1_555 1_555 1_555 yes
C(19) C(20) C(21) C(22) 0(1) 1_555 1_555 1_555 1_555 yes
C(19) C(24) C(23) C(22) 0(1) 1_555 1_555 1_555 1_555 yes
C(20) C(19) C(24) C(23) -0.3(9) 1_555 1_555 1_555 1_555 yes
C(20) C(21) C(22) C(23) 0(1) 1_555 1_555 1_555 1_555 yes
C(20) C(21) C(22) C(25) 179.4(7) 1_555 1_555 1_555 1_555 yes
C(21) C(20) C(19) C(24) 1.1(9) 1_555 1_555 1_555 1_555 yes
C(21) C(22) C(23) C(24) 1(1) 1_555 1_555 1_555 1_555 yes
C(24) C(23) C(22) C(25) -178.6(7) 1_555 1_555 1_555 1_555 yes
C(26) C(4) Zr(1) C(33) 108.6(5) 1_555 1_555 1_555 1_555 yes
C(26) C(4) Zr(1) C(34) 83.9(5) 1_555 1_555 1_555 1_555 yes
C(26) C(4) Zr(1) C(35) 54.5(5) 1_555 1_555 1_555 1_555 yes
C(26) C(4) Zr(1) C(36) 55.8(5) 1_555 1_555 1_555 1_555 yes
C(26) C(4) Zr(1) C(41) 96.5(5) 1_555 1_555 1_555 1_555 yes
C(26) C(4) Zr(1) C(42) -50.3(4) 1_555 1_555 1_555 1_555 yes
C(26) C(4) Zr(1) C(43) -36.4(5) 1_555 1_555 1_555 1_555 yes
C(26) C(4) Zr(1) C(44) -62.9(5) 1_555 1_555 1_555 1_555 yes
C(26) C(4) Zr(1) C(45) -93.3(4) 1_555 1_555 1_555 1_555 yes
C(26) C(4) Zr(1) C(50) -82.7(5) 1_555 1_555 1_555 1_555 yes
C(26) C(27) C(28) C(29) 0.1(10) 1_555 1_555 1_555 1_555 yes
C(26) C(31) C(30) C(29) -0.2(9) 1_555 1_555 1_555 1_555 yes
C(27) C(26) C(31) C(30) 0.3(8) 1_555 1_555 1_555 1_555 yes
C(27) C(28) C(29) C(30) 0.1(10) 1_555 1_555 1_555 1_555 yes
C(27) C(28) C(29) C(32) 179.0(6) 1_555 1_555 1_555 1_555 yes
C(28) C(27) C(26) C(31) -0.2(8) 1_555 1_555 1_555 1_555 yes
C(28) C(29) C(30) C(31) 0.0(9) 1_555 1_555 1_555 1_555 yes
C(31) C(30) C(29) C(32) -178.9(6) 1_555 1_555 1_555 1_555 yes
C(33) Zr(1) C(34) C(35) 116.9(5) 1_555 1_555 1_555 1_555 yes
C(33) Zr(1) C(35) C(34) -36.0(3) 1_555 1_555 1_555 1_555 yes
C(33) Zr(1) C(35) C(36) 76.7(4) 1_555 1_555 1_555 1_555 yes
C(33) Zr(1) C(36) C(35) -78.7(4) 1_555 1_555 1_555 1_555 yes
C(33) Zr(1) C(36) C(37) 151.7(7) 1_555 1_555 1_555 1_555 yes
C(33) Zr(1) C(36) C(41) 37.5(3) 1_555 1_555 1_555 1_555 yes
C(33) Zr(1) C(41) C(36) -115.2(5) 1_555 1_555 1_555 1_555 yes
C(33) Zr(1) C(41) C(40) 128.8(7) 1_555 1_555 1_555 1_555 yes
C(33) Zr(1) C(42) C(43) 61.7(6) 1_555 1_555 1_555 1_555 yes
C(33) Zr(1) C(42) C(50) 176.2(4) 1_555 1_555 1_555 1_555 yes
C(33) Zr(1) C(43) C(42) -154.1(3) 1_555 1_555 1_555 1_555 yes
C(33) Zr(1) C(43) C(44) 90.4(4) 1_555 1_555 1_555 1_555 yes
C(33) Zr(1) C(44) C(43) -117.8(3) 1_555 1_555 1_555 1_555 yes
C(33) Zr(1) C(44) C(45) 129.4(3) 1_555 1_555 1_555 1_555 yes
C(33) Zr(1) C(45) C(44) -80.0(4) 1_555 1_555 1_555 1_555 yes
C(33) Zr(1) C(45) C(46) 48.7(6) 1_555 1_555 1_555 1_555 yes
C(33) Zr(1) C(45) C(50) 164.6(3) 1_555 1_555 1_555 1_555 yes
C(33) Zr(1) C(50) C(42) -173.3(8) 1_555 1_555 1_555 1_555 yes
C(33) Zr(1) C(50) C(45) -57.7(9) 1_555 1_555 1_555 1_555 yes
C(33) Zr(1) C(50) C(49) 57(1) 1_555 1_555 1_555 1_555 yes
C(33) C(34) Zr(1) C(35) -116.9(5) 1_555 1_555 1_555 1_555 yes
C(33) C(34) Zr(1) C(36) -78.6(4) 1_555 1_555 1_555 1_555 yes
C(33) C(34) Zr(1) C(41) -38.6(3) 1_555 1_555 1_555 1_555 yes
C(33) C(34) Zr(1) C(42) -163.5(3) 1_555 1_555 1_555 1_555 yes
C(33) C(34) Zr(1) C(43) -124.9(4) 1_555 1_555 1_555 1_555 yes
C(33) C(34) Zr(1) C(44) -86.8(4) 1_555 1_555 1_555 1_555 yes
C(33) C(34) Zr(1) C(45) -62(1) 1_555 1_555 1_555 1_555 yes
C(33) C(34) Zr(1) C(50) 166.1(4) 1_555 1_555 1_555 1_555 yes
C(33) C(34) C(35) C(36) -4.0(6) 1_555 1_555 1_555 1_555 yes
C(33) C(41) Zr(1) C(34) 38.0(3) 1_555 1_555 1_555 1_555 yes
C(33) C(41) Zr(1) C(35) 78.5(3) 1_555 1_555 1_555 1_555 yes
C(33) C(41) Zr(1) C(36) 115.2(5) 1_555 1_555 1_555 1_555 yes
C(33) C(41) Zr(1) C(42) 149.7(3) 1_555 1_555 1_555 1_555 yes
C(33) C(41) Zr(1) C(43) 156.0(3) 1_555 1_555 1_555 1_555 yes
C(33) C(41) Zr(1) C(44) -172.9(3) 1_555 1_555 1_555 1_555 yes
C(33) C(41) Zr(1) C(45) -147.5(3) 1_555 1_555 1_555 1_555 yes
C(33) C(41) Zr(1) C(50) -159.0(3) 1_555 1_555 1_555 1_555 yes
C(33) C(41) C(36) C(35) -1.9(6) 1_555 1_555 1_555 1_555 yes
C(33) C(41) C(36) C(37) 177.0(5) 1_555 1_555 1_555 1_555 yes
C(33) C(41) C(40) C(39) -177.0(6) 1_555 1_555 1_555 1_555 yes
C(34) Zr(1) C(33) C(41) -112.6(5) 1_555 1_555 1_555 1_555 yes
C(34) Zr(1) C(35) C(36) 112.7(5) 1_555 1_555 1_555 1_555 yes
C(34) Zr(1) C(36) C(35) -38.1(3) 1_555 1_555 1_555 1_555 yes
C(34) Zr(1) C(36) C(37) -167.7(7) 1_555 1_555 1_555 1_555 yes
C(34) Zr(1) C(36) C(41) 78.1(4) 1_555 1_555 1_555 1_555 yes
C(34) Zr(1) C(41) C(36) -77.2(4) 1_555 1_555 1_555 1_555 yes
C(34) Zr(1) C(41) C(40) 166.9(6) 1_555 1_555 1_555 1_555 yes
C(34) Zr(1) C(42) C(43) 87.1(4) 1_555 1_555 1_555 1_555 yes
C(34) Zr(1) C(42) C(50) -158.4(3) 1_555 1_555 1_555 1_555 yes
C(34) Zr(1) C(43) C(42) -116.1(3) 1_555 1_555 1_555 1_555 yes
C(34) Zr(1) C(43) C(44) 128.3(3) 1_555 1_555 1_555 1_555 yes
C(34) Zr(1) C(44) C(43) -76.4(4) 1_555 1_555 1_555 1_555 yes
C(34) Zr(1) C(44) C(45) 170.9(3) 1_555 1_555 1_555 1_555 yes
C(34) Zr(1) C(45) C(44) -31(1) 1_555 1_555 1_555 1_555 yes
C(34) Zr(1) C(45) C(46) 97(1) 1_555 1_555 1_555 1_555 yes
C(34) Zr(1) C(45) C(50) -146.6(9) 1_555 1_555 1_555 1_555 yes
C(34) Zr(1) C(50) C(42) 47.0(6) 1_555 1_555 1_555 1_555 yes
C(34) Zr(1) C(50) C(45) 162.5(4) 1_555 1_555 1_555 1_555 yes
C(34) Zr(1) C(50) C(49) -82.4(6) 1_555 1_555 1_555 1_555 yes
C(34) C(33) Zr(1) C(35) 35.9(3) 1_555 1_555 1_555 1_555 yes
C(34) C(33) Zr(1) C(36) 76.4(4) 1_555 1_555 1_555 1_555 yes
C(34) C(33) Zr(1) C(41) 112.6(5) 1_555 1_555 1_555 1_555 yes
C(34) C(33) Zr(1) C(42) 38.0(7) 1_555 1_555 1_555 1_555 yes
C(34) C(33) Zr(1) C(43) 79.2(4) 1_555 1_555 1_555 1_555 yes
C(34) C(33) Zr(1) C(44) 121.4(4) 1_555 1_555 1_555 1_555 yes
C(34) C(33) Zr(1) C(45) 162.7(3) 1_555 1_555 1_555 1_555 yes
C(34) C(33) Zr(1) C(50) -152.1(8) 1_555 1_555 1_555 1_555 yes
C(34) C(33) C(41) C(36) -0.5(6) 1_555 1_555 1_555 1_555 yes
C(34) C(33) C(41) C(40) -179.0(5) 1_555 1_555 1_555 1_555 yes
C(34) C(35) Zr(1) C(36) -112.7(5) 1_555 1_555 1_555 1_555 yes
C(34) C(35) Zr(1) C(41) -76.8(4) 1_555 1_555 1_555 1_555 yes
C(34) C(35) Zr(1) C(42) 144.8(3) 1_555 1_555 1_555 1_555 yes
C(34) C(35) Zr(1) C(43) 173.2(4) 1_555 1_555 1_555 1_555 yes
C(34) C(35) Zr(1) C(44) -158.8(3) 1_555 1_555 1_555 1_555 yes
C(34) C(35) Zr(1) C(45) -164.7(3) 1_555 1_555 1_555 1_555 yes
C(34) C(35) Zr(1) C(50) 146.4(3) 1_555 1_555 1_555 1_555 yes
C(34) C(35) C(36) C(37) -175.1(6) 1_555 1_555 1_555 1_555 yes
C(34) C(35) C(36) C(41) 3.6(6) 1_555 1_555 1_555 1_555 yes
C(35) Zr(1) C(33) C(41) -76.7(4) 1_555 1_555 1_555 1_555 yes
C(35) Zr(1) C(36) C(37) -129.6(8) 1_555 1_555 1_555 1_555 yes
C(35) Zr(1) C(36) C(41) 116.2(5) 1_555 1_555 1_555 1_555 yes
C(35) Zr(1) C(41) C(36) -36.7(3) 1_555 1_555 1_555 1_555 yes
C(35) Zr(1) C(41) C(40) -152.7(6) 1_555 1_555 1_555 1_555 yes
C(35) Zr(1) C(42) C(43) 63.4(3) 1_555 1_555 1_555 1_555 yes
C(35) Zr(1) C(42) C(50) 178.0(3) 1_555 1_555 1_555 1_555 yes
C(35) Zr(1) C(43) C(42) -120.3(3) 1_555 1_555 1_555 1_555 yes
C(35) Zr(1) C(43) C(44) 124.1(3) 1_555 1_555 1_555 1_555 yes
C(35) Zr(1) C(44) C(43) -60.1(4) 1_555 1_555 1_555 1_555 yes
C(35) Zr(1) C(44) C(45) -172.9(3) 1_555 1_555 1_555 1_555 yes
C(35) Zr(1) C(45) C(44) 10.5(5) 1_555 1_555 1_555 1_555 yes
C(35) Zr(1) C(45) C(46) 139.2(5) 1_555 1_555 1_555 1_555 yes
C(35) Zr(1) C(45) C(50) -104.9(4) 1_555 1_555 1_555 1_555 yes
C(35) Zr(1) C(50) C(42) -2.9(4) 1_555 1_555 1_555 1_555 yes
C(35) Zr(1) C(50) C(45) 112.7(3) 1_555 1_555 1_555 1_555 yes
C(35) Zr(1) C(50) C(49) -132.3(4) 1_555 1_555 1_555 1_555 yes
C(35) C(34) Zr(1) C(36) 38.4(3) 1_555 1_555 1_555 1_555 yes
C(35) C(34) Zr(1) C(41) 78.3(4) 1_555 1_555 1_555 1_555 yes
C(35) C(34) Zr(1) C(42) -46.5(4) 1_555 1_555 1_555 1_555 yes
C(35) C(34) Zr(1) C(43) -7.9(4) 1_555 1_555 1_555 1_555 yes
C(35) C(34) Zr(1) C(44) 30.1(5) 1_555 1_555 1_555 1_555 yes
C(35) C(34) Zr(1) C(45) 54(1) 1_555 1_555 1_555 1_555 yes
C(35) C(34) Zr(1) C(50) -76.9(6) 1_555 1_555 1_555 1_555 yes
C(35) C(34) C(33) C(41) 2.9(6) 1_555 1_555 1_555 1_555 yes
C(35) C(36) Zr(1) C(41) -116.2(5) 1_555 1_555 1_555 1_555 yes
C(35) C(36) Zr(1) C(42) 87.8(4) 1_555 1_555 1_555 1_555 yes
C(35) C(36) Zr(1) C(43) 103.3(4) 1_555 1_555 1_555 1_555 yes
C(35) C(36) Zr(1) C(44) 136.2(4) 1_555 1_555 1_555 1_555 yes
C(35) C(36) Zr(1) C(45) 145.5(3) 1_555 1_555 1_555 1_555 yes
C(35) C(36) Zr(1) C(50) 113.1(4) 1_555 1_555 1_555 1_555 yes
C(35) C(36) C(37) C(38) -179.7(6) 1_555 1_555 1_555 1_555 yes
C(35) C(36) C(41) C(40) 176.8(5) 1_555 1_555 1_555 1_555 yes
C(36) Zr(1) C(33) C(41) -36.2(3) 1_555 1_555 1_555 1_555 yes
C(36) Zr(1) C(41) C(40) -116.0(6) 1_555 1_555 1_555 1_555 yes
C(36) Zr(1) C(42) C(43) 29.7(3) 1_555 1_555 1_555 1_555 yes
C(36) Zr(1) C(42) C(50) 144.3(3) 1_555 1_555 1_555 1_555 yes
C(36) Zr(1) C(43) C(42) -151.8(3) 1_555 1_555 1_555 1_555 yes
C(36) Zr(1) C(43) C(44) 92.7(4) 1_555 1_555 1_555 1_555 yes
C(36) Zr(1) C(44) C(43) -83.0(4) 1_555 1_555 1_555 1_555 yes
C(36) Zr(1) C(44) C(45) 164.3(4) 1_555 1_555 1_555 1_555 yes
C(36) Zr(1) C(45) C(44) -17.4(4) 1_555 1_555 1_555 1_555 yes
C(36) Zr(1) C(45) C(46) 111.3(5) 1_555 1_555 1_555 1_555 yes
C(36) Zr(1) C(45) C(50) -132.8(3) 1_555 1_555 1_555 1_555 yes
C(36) Zr(1) C(50) C(42) -49.4(4) 1_555 1_555 1_555 1_555 yes
C(36) Zr(1) C(50) C(45) 66.2(4) 1_555 1_555 1_555 1_555 yes
C(36) Zr(1) C(50) C(49) -178.8(4) 1_555 1_555 1_555 1_555 yes
C(36) C(35) Zr(1) C(41) 35.9(3) 1_555 1_555 1_555 1_555 yes
C(36) C(35) Zr(1) C(42) -102.5(4) 1_555 1_555 1_555 1_555 yes
C(36) C(35) Zr(1) C(43) -74.1(4) 1_555 1_555 1_555 1_555 yes
C(36) C(35) Zr(1) C(44) -46.1(4) 1_555 1_555 1_555 1_555 yes
C(36) C(35) Zr(1) C(45) -52.1(5) 1_555 1_555 1_555 1_555 yes
C(36) C(35) Zr(1) C(50) -101.0(4) 1_555 1_555 1_555 1_555 yes
C(36) C(37) C(38) C(39) 0(1) 1_555 1_555 1_555 1_555 yes
C(36) C(41) Zr(1) C(42) 34.5(4) 1_555 1_555 1_555 1_555 yes
C(36) C(41) Zr(1) C(43) 40.8(3) 1_555 1_555 1_555 1_555 yes
C(36) C(41) Zr(1) C(44) 71.9(3) 1_555 1_555 1_555 1_555 yes
C(36) C(41) Zr(1) C(45) 97.3(3) 1_555 1_555 1_555 1_555 yes
C(36) C(41) Zr(1) C(50) 85.8(4) 1_555 1_555 1_555 1_555 yes
C(36) C(41) C(40) C(39) 4.6(8) 1_555 1_555 1_555 1_555 yes
C(37) C(36) Zr(1) C(41) 114.2(7) 1_555 1_555 1_555 1_555 yes
C(37) C(36) Zr(1) C(42) -41.8(6) 1_555 1_555 1_555 1_555 yes
C(37) C(36) Zr(1) C(43) -26.3(6) 1_555 1_555 1_555 1_555 yes
C(37) C(36) Zr(1) C(44) 6.6(6) 1_555 1_555 1_555 1_555 yes
C(37) C(36) Zr(1) C(45) 15.9(6) 1_555 1_555 1_555 1_555 yes
C(37) C(36) Zr(1) C(50) -16.5(7) 1_555 1_555 1_555 1_555 yes
C(37) C(36) C(41) C(40) -4.2(8) 1_555 1_555 1_555 1_555 yes
C(37) C(38) C(39) C(40) 0(1) 1_555 1_555 1_555 1_555 yes
C(38) C(37) C(36) C(41) 1.7(9) 1_555 1_555 1_555 1_555 yes
C(38) C(39) C(40) C(41) -2(1) 1_555 1_555 1_555 1_555 yes
C(40) C(41) Zr(1) C(42) -81.4(6) 1_555 1_555 1_555 1_555 yes
C(40) C(41) Zr(1) C(43) -75.2(5) 1_555 1_555 1_555 1_555 yes
C(40) C(41) Zr(1) C(44) -44.1(5) 1_555 1_555 1_555 1_555 yes
C(40) C(41) Zr(1) C(45) -18.7(5) 1_555 1_555 1_555 1_555 yes
C(40) C(41) Zr(1) C(50) -30.2(7) 1_555 1_555 1_555 1_555 yes
C(41) Zr(1) C(42) C(43) 11.3(4) 1_555 1_555 1_555 1_555 yes
C(41) Zr(1) C(42) C(50) 125.9(3) 1_555 1_555 1_555 1_555 yes
C(41) Zr(1) C(43) C(42) -172.1(3) 1_555 1_555 1_555 1_555 yes
C(41) Zr(1) C(43) C(44) 72.4(3) 1_555 1_555 1_555 1_555 yes
C(41) Zr(1) C(44) C(43) -113.1(3) 1_555 1_555 1_555 1_555 yes
C(41) Zr(1) C(44) C(45) 134.2(3) 1_555 1_555 1_555 1_555 yes
C(41) Zr(1) C(45) C(44) -52.6(4) 1_555 1_555 1_555 1_555 yes
C(41) Zr(1) C(45) C(46) 76.1(5) 1_555 1_555 1_555 1_555 yes
C(41) Zr(1) C(45) C(50) -168.0(3) 1_555 1_555 1_555 1_555 yes
C(41) Zr(1) C(50) C(42) -95.6(4) 1_555 1_555 1_555 1_555 yes
C(41) Zr(1) C(50) C(45) 19.9(5) 1_555 1_555 1_555 1_555 yes
C(41) Zr(1) C(50) C(49) 135.0(5) 1_555 1_555 1_555 1_555 yes
C(41) C(33) Zr(1) C(42) -74.6(6) 1_555 1_555 1_555 1_555 yes
C(41) C(33) Zr(1) C(43) -33.4(5) 1_555 1_555 1_555 1_555 yes
C(41) C(33) Zr(1) C(44) 8.8(4) 1_555 1_555 1_555 1_555 yes
C(41) C(33) Zr(1) C(45) 50.1(5) 1_555 1_555 1_555 1_555 yes
C(41) C(33) Zr(1) C(50) 95.3(9) 1_555 1_555 1_555 1_555 yes
C(41) C(36) Zr(1) C(42) -156.0(3) 1_555 1_555 1_555 1_555 yes
C(41) C(36) Zr(1) C(43) -140.5(3) 1_555 1_555 1_555 1_555 yes
C(41) C(36) Zr(1) C(44) -107.6(3) 1_555 1_555 1_555 1_555 yes
C(41) C(36) Zr(1) C(45) -98.3(3) 1_555 1_555 1_555 1_555 yes
C(41) C(36) Zr(1) C(50) -130.7(3) 1_555 1_555 1_555 1_555 yes
C(42) Zr(1) C(43) C(44) -115.6(4) 1_555 1_555 1_555 1_555 yes
C(42) Zr(1) C(44) C(43) 36.4(3) 1_555 1_555 1_555 1_555 yes
C(42) Zr(1) C(44) C(45) -76.3(4) 1_555 1_555 1_555 1_555 yes
C(42) Zr(1) C(45) C(44) 78.8(4) 1_555 1_555 1_555 1_555 yes
C(42) Zr(1) C(45) C(46) -152.5(6) 1_555 1_555 1_555 1_555 yes
C(42) Zr(1) C(45) C(50) -36.6(3) 1_555 1_555 1_555 1_555 yes
C(42) Zr(1) C(50) C(45) 115.5(4) 1_555 1_555 1_555 1_555 yes
C(42) Zr(1) C(50) C(49) -129.4(6) 1_555 1_555 1_555 1_555 yes
C(42) C(43) Zr(1) C(44) 115.6(4) 1_555 1_555 1_555 1_555 yes
C(42) C(43) Zr(1) C(45) 77.3(3) 1_555 1_555 1_555 1_555 yes
C(42) C(43) Zr(1) C(50) 37.1(3) 1_555 1_555 1_555 1_555 yes
C(42) C(43) C(44) C(45) 4.5(6) 1_555 1_555 1_555 1_555 yes
C(42) C(50) Zr(1) C(43) -37.3(3) 1_555 1_555 1_555 1_555 yes
C(42) C(50) Zr(1) C(44) -78.3(4) 1_555 1_555 1_555 1_555 yes
C(42) C(50) Zr(1) C(45) -115.5(4) 1_555 1_555 1_555 1_555 yes
C(42) C(50) C(45) C(44) 1.4(6) 1_555 1_555 1_555 1_555 yes
C(42) C(50) C(45) C(46) -175.7(5) 1_555 1_555 1_555 1_555 yes
C(42) C(50) C(49) C(48) 177.4(6) 1_555 1_555 1_555 1_555 yes
C(43) Zr(1) C(42) C(50) 114.5(4) 1_555 1_555 1_555 1_555 yes
C(43) Zr(1) C(44) C(45) -112.8(5) 1_555 1_555 1_555 1_555 yes
C(43) Zr(1) C(45) C(44) 38.4(3) 1_555 1_555 1_555 1_555 yes
C(43) Zr(1) C(45) C(46) 167.0(6) 1_555 1_555 1_555 1_555 yes
C(43) Zr(1) C(45) C(50) -77.1(3) 1_555 1_555 1_555 1_555 yes
C(43) Zr(1) C(50) C(45) 78.2(3) 1_555 1_555 1_555 1_555 yes
C(43) Zr(1) C(50) C(49) -166.7(6) 1_555 1_555 1_555 1_555 yes
C(43) C(42) Zr(1) C(44) -37.1(3) 1_555 1_555 1_555 1_555 yes
C(43) C(42) Zr(1) C(45) -77.9(3) 1_555 1_555 1_555 1_555 yes
C(43) C(42) Zr(1) C(50) -114.5(4) 1_555 1_555 1_555 1_555 yes
C(43) C(42) C(50) C(45) 1.3(6) 1_555 1_555 1_555 1_555 yes
C(43) C(42) C(50) C(49) -178.7(6) 1_555 1_555 1_555 1_555 yes
C(43) C(44) Zr(1) C(45) 112.8(5) 1_555 1_555 1_555 1_555 yes
C(43) C(44) Zr(1) C(50) 76.4(3) 1_555 1_555 1_555 1_555 yes
C(43) C(44) C(45) C(46) 173.0(6) 1_555 1_555 1_555 1_555 yes
C(43) C(44) C(45) C(50) -3.6(6) 1_555 1_555 1_555 1_555 yes
C(44) Zr(1) C(42) C(50) 77.5(3) 1_555 1_555 1_555 1_555 yes
C(44) Zr(1) C(45) C(46) 128.7(7) 1_555 1_555 1_555 1_555 yes
C(44) Zr(1) C(45) C(50) -115.4(5) 1_555 1_555 1_555 1_555 yes
C(44) Zr(1) C(50) C(45) 37.2(3) 1_555 1_555 1_555 1_555 yes
C(44) Zr(1) C(50) C(49) 152.3(5) 1_555 1_555 1_555 1_555 yes
C(44) C(43) Zr(1) C(45) -38.3(3) 1_555 1_555 1_555 1_555 yes
C(44) C(43) Zr(1) C(50) -78.5(3) 1_555 1_555 1_555 1_555 yes
C(44) C(43) C(42) C(50) -3.6(6) 1_555 1_555 1_555 1_555 yes
C(44) C(45) Zr(1) C(50) 115.4(5) 1_555 1_555 1_555 1_555 yes
C(44) C(45) C(46) C(47) -179.0(6) 1_555 1_555 1_555 1_555 yes
C(44) C(45) C(50) C(49) -178.6(5) 1_555 1_555 1_555 1_555 yes
C(45) Zr(1) C(42) C(50) 36.6(3) 1_555 1_555 1_555 1_555 yes
C(45) Zr(1) C(50) C(49) 115.1(6) 1_555 1_555 1_555 1_555 yes
C(45) C(44) Zr(1) C(50) -36.4(3) 1_555 1_555 1_555 1_555 yes
C(45) C(46) C(47) C(48) -0.2(10) 1_555 1_555 1_555 1_555 yes
C(45) C(50) C(49) C(48) -2.7(8) 1_555 1_555 1_555 1_555 yes
C(46) C(45) Zr(1) C(50) -115.9(6) 1_555 1_555 1_555 1_555 yes
C(46) C(45) C(50) C(49) 4.3(7) 1_555 1_555 1_555 1_555 yes
C(46) C(47) C(48) C(49) 1(1) 1_555 1_555 1_555 1_555 yes
C(47) C(46) C(45) C(50) -2.8(8) 1_555 1_555 1_555 1_555 yes
C(47) C(48) C(49) C(50) -0.3(9) 1_555 1_555 1_555 1_555 yes
